data_2214431
loop_
_publ_author_name
'Zhi-Yun Du'
'Bao-Hua Huang'
'Kun Zhang'
'Yan-Xiong Fang'

_publ_section_title (2<i>E</i>,6<i>E</i>)-2,6-Bis(3-bromo-4-hydroxy-5-methoxybenzylidene)cyclohexanone
_journal_coeditor_code WN2146
_journal_issue 7
_journal_name_full 'Acta Crystallographica Section E'
_journal_page_first o3216
_journal_page_last o3216
_journal_paper_doi 10.1107/S1600536807027559
_journal_volume 63
_journal_year 2007
_chemical_formula_iupac 'C22 H20 Br2 O5'
_chemical_formula_moiety 'C22 H20 Br2 O5'
_chemical_formula_sum 'C22 H20 Br2 O5'
_chemical_formula_weight 524.20
_chemical_name_systematic
;
(2E,6E)-2,6-Bis(3-bromo-4-hydroxy-5-methoxybenzylidene)cyclohexanone
;
_space_group_IT_number 14
_symmetry_cell_setting monoclinic
_symmetry_space_group_name_Hall '-P 2ybc'
_symmetry_space_group_name_H-M 'P 1 21/c 1'
_atom_sites_solution_hydrogens geom
_atom_sites_solution_primary direct
_atom_sites_solution_secondary difmap
_audit_creation_method SHELXL-97
_cell_angle_alpha 90.00
_cell_angle_beta 95.201(3)
_cell_angle_gamma 90.00
_cell_formula_units_Z 4
_cell_length_a 7.5550(11)
_cell_length_b 14.938(2)
_cell_length_c 17.763(3)
_cell_measurement_reflns_used 2576
_cell_measurement_temperature 173(2)
_cell_measurement_theta_max 26.72
_cell_measurement_theta_min 2.30
_cell_volume 1996.4(5)
_computing_cell_refinement 'SAINT-Plus (Bruker, 1999)'
_computing_data_collection 'SMART (Bruker, 1999)'
_computing_data_reduction SAINT-Plus
_computing_molecular_graphics 'SHELXTL (Bruker, 1999)'
_computing_publication_material SHELXTL
_computing_structure_refinement 'SHELXL97 (Sheldrick, 1997)'
_computing_structure_solution 'SHELXS97 (Sheldrick, 1997)'
_diffrn_ambient_temperature 173(2)
_diffrn_measured_fraction_theta_full 0.988
_diffrn_measured_fraction_theta_max 0.988
_diffrn_measurement_device_type
;
Bruker SMART 1000 CCD area-detector
;
_diffrn_measurement_method '\f and \w'
_diffrn_radiation_monochromator graphite
_diffrn_radiation_source 'fine-focus sealed tube'
_diffrn_radiation_type MoK\a
_diffrn_radiation_wavelength 0.71073
_diffrn_reflns_av_R_equivalents 0.0517
_diffrn_reflns_av_sigmaI/netI 0.0805
_diffrn_reflns_limit_h_max 9
_diffrn_reflns_limit_h_min -9
_diffrn_reflns_limit_k_max 11
_diffrn_reflns_limit_k_min -19
_diffrn_reflns_limit_l_max 22
_diffrn_reflns_limit_l_min -21
_diffrn_reflns_number 10131
_diffrn_reflns_theta_full 27.08
_diffrn_reflns_theta_max 27.08
_diffrn_reflns_theta_min 1.78
_diffrn_standards_number 0
_exptl_absorpt_coefficient_mu 4.093
_exptl_absorpt_correction_T_max 0.6850
_exptl_absorpt_correction_T_min 0.3542
_exptl_absorpt_correction_type multi-scan
_exptl_absorpt_process_details '(SADABS; Sheldrick, 1996)'
_exptl_crystal_colour colorless
_exptl_crystal_density_diffrn 1.744
_exptl_crystal_density_method 'not measured'
_exptl_crystal_description needle
_exptl_crystal_F_000 1048
_exptl_crystal_size_max 0.32
_exptl_crystal_size_mid 0.12
_exptl_crystal_size_min 0.10
_refine_diff_density_max 0.780
_refine_diff_density_min -0.543
_refine_ls_extinction_method none
_refine_ls_goodness_of_fit_ref 1.018
_refine_ls_hydrogen_treatment constr
_refine_ls_matrix_type full
_refine_ls_number_parameters 266
_refine_ls_number_reflns 4349
_refine_ls_number_restraints 0
_refine_ls_restrained_S_all 1.018
_refine_ls_R_factor_all 0.0908
_refine_ls_R_factor_gt 0.0451
_refine_ls_shift/su_max 0.001
_refine_ls_shift/su_mean 0.000
_refine_ls_structure_factor_coef Fsqd
_refine_ls_weighting_details 'calc w=1/[\s^2^(Fo^2^)+(0.0496P)^2^] where P=(Fo^2^+2Fc^2^)/3'
_refine_ls_weighting_scheme calc
_refine_ls_wR_factor_gt 0.0909
_refine_ls_wR_factor_ref 0.1096
_reflns_number_gt 2760
_reflns_number_total 4349
_reflns_threshold_expression I>2\s(I)
_cod_data_source_file wn2146.cif
_cod_data_source_block I
_cod_depositor_comments
;
The following automatic conversions were performed:
'_symmetry_cell_setting' value 'Monoclinic' changed to 'monoclinic'
according to '/home/saulius/struct/CIF-dictionaries/cif_core.dic'
dictionary named 'cif_core.dic' version 2.4.1 from 2010-06-29.

Automatic conversion script
Id: cif_fix_enum 1527 2010-12-29 10:47:43Z saulius 

The following automatic conversions were performed:

'_symmetry_cell_setting' value 'Monoclinic' changed to 'monoclinic'
according to /home/saulius/struct/CIF-dictionaries/cif_core.dic
dictionary named 'cif_core.dic' version 2.4.1 from 2010-06-29.

Automatic conversion script
Id: cif_fix_values 1715 2011-07-08 13:25:40Z adriana 
;
_cod_original_sg_symbol_H-M 'P 21/c'
_cod_database_code 2214431
_cod_database_fobs_code 2214431

loop_
_symmetry_equiv_pos_as_xyz
'x, y, z'
'-x, y+1/2, -z+1/2'
'-x, -y, -z'
'x, -y-1/2, z-1/2'

loop_
_atom_site_type_symbol
_atom_site_label
_atom_site_fract_x
_atom_site_fract_y
_atom_site_fract_z
_atom_site_U_iso_or_equiv
_atom_site_adp_type
_atom_site_calc_flag
_atom_site_refinement_flags
_atom_site_occupancy
Br Br1 0.34530(7) 0.66581(3) -0.31408(3) 0.03229(16) Uani d . 1
Br Br2 0.52599(7) 0.71802(3) 0.39084(3) 0.02742(15) Uani d . 1
C C1 0.1939(6) 0.4930(3) -0.3194(2) 0.0212(10) Uani d . 1
C C2 0.1366(6) 0.4134(3) -0.2891(2) 0.0223(11) Uani d . 1
C C3 0.1561(6) 0.3987(3) -0.2116(2) 0.0213(10) Uani d . 1
H H3 0.1203 0.3434 -0.1915 0.026 Uiso calc R 1
C C4 0.2296(6) 0.4667(3) -0.1626(2) 0.0190(10) Uani d . 1
C C5 0.2868(6) 0.5456(3) -0.1942(2) 0.0209(10) Uani d . 1
H H5 0.3390 0.5915 -0.1624 0.025 Uiso calc R 1
C C6 0.2681(6) 0.5576(3) -0.2718(2) 0.0196(10) Uani d . 1
C C7 0.2418(6) 0.4468(3) -0.0817(2) 0.0203(10) Uani d . 1
H H7 0.2416 0.3849 -0.0695 0.024 Uiso calc R 1
C C8 0.2534(6) 0.5023(3) -0.0219(2) 0.0174(10) Uani d . 1
C C9 0.2528(6) 0.4578(3) 0.0543(2) 0.0219(10) Uani d . 1
C C10 0.2709(6) 0.5150(3) 0.1238(2) 0.0196(10) Uani d . 1
C C11 0.2874(6) 0.6152(3) 0.1154(2) 0.0214(10) Uani d . 1
H H11A 0.4147 0.6314 0.1168 0.026 Uiso calc R 1
H H11B 0.2375 0.6451 0.1585 0.026 Uiso calc R 1
C C12 0.1907(6) 0.6488(3) 0.0415(2) 0.0222(11) Uani d . 1
H H12A 0.0618 0.6367 0.0415 0.027 Uiso calc R 1
H H12B 0.2070 0.7143 0.0375 0.027 Uiso calc R 1
C C13 0.2619(6) 0.6028(3) -0.0258(2) 0.0209(10) Uani d . 1
H H13A 0.1927 0.6232 -0.0726 0.025 Uiso calc R 1
H H13B 0.3870 0.6211 -0.0287 0.025 Uiso calc R 1
C C14 0.2704(6) 0.4718(3) 0.1901(2) 0.0213(10) Uani d . 1
H H14 0.2517 0.4090 0.1859 0.026 Uiso calc R 1
C C15 0.2938(6) 0.5054(3) 0.2679(2) 0.0189(10) Uani d . 1
C C16 0.2337(6) 0.4519(3) 0.3252(2) 0.0214(10) Uani d . 1
H H16 0.1781 0.3962 0.3123 0.026 Uiso calc R 1
C C17 0.2540(6) 0.4787(3) 0.4005(2) 0.0212(10) Uani d . 1
C C18 0.3355(6) 0.5595(3) 0.4206(2) 0.0230(11) Uani d . 1
C C19 0.4016(6) 0.6104(3) 0.3643(2) 0.0205(10) Uani d . 1
C C20 0.3827(6) 0.5844(3) 0.2892(2) 0.0207(10) Uani d . 1
H H20 0.4304 0.6206 0.2520 0.025 Uiso calc R 1
C C21 0.0191(6) 0.2687(3) -0.3221(3) 0.0253(11) Uani d . 1
H H21A 0.1239 0.2395 -0.2965 0.038 Uiso calc R 1
H H21B -0.0219 0.2347 -0.3676 0.038 Uiso calc R 1
H H21C -0.0757 0.2710 -0.2880 0.038 Uiso calc R 1
C C22 0.1460(7) 0.3418(3) 0.4464(3) 0.0317(13) Uani d . 1
H H22A 0.0396 0.3405 0.4105 0.048 Uiso calc R 1
H H22B 0.1194 0.3140 0.4940 0.048 Uiso calc R 1
H H22C 0.2420 0.3086 0.4252 0.048 Uiso calc R 1
O O1 0.1786(5) 0.5049(2) -0.39617(16) 0.0311(8) Uani d . 1
H H1 0.1417 0.4573 -0.4174 0.047 Uiso calc R 1
O O2 0.0631(5) 0.3551(2) -0.34238(17) 0.0318(8) Uani d . 1
O O3 0.2381(5) 0.3768(2) 0.05909(16) 0.0324(9) Uani d . 1
O O4 0.1989(5) 0.4304(2) 0.45967(17) 0.0320(8) Uani d . 1
O O5 0.3565(5) 0.5901(2) 0.49255(16) 0.0345(9) Uani d . 1
H H5A 0.3062 0.5550 0.5208 0.052 Uiso calc R 1

loop_
_atom_site_aniso_label
_atom_site_aniso_U_11
_atom_site_aniso_U_22
_atom_site_aniso_U_33
_atom_site_aniso_U_12
_atom_site_aniso_U_13
_atom_site_aniso_U_23
Br1 0.0472(4) 0.0255(3) 0.0249(3) -0.0022(2) 0.0072(2) 0.0048(2)
Br2 0.0337(3) 0.0243(3) 0.0237(3) -0.0030(2) -0.0007(2) -0.0040(2)
C1 0.019(2) 0.030(3) 0.014(2) 0.008(2) 0.0015(18) 0.003(2)
C2 0.019(3) 0.026(3) 0.023(2) 0.002(2) 0.003(2) -0.008(2)
C3 0.020(2) 0.023(3) 0.021(2) 0.003(2) 0.0027(19) -0.004(2)
C4 0.016(2) 0.026(3) 0.015(2) 0.006(2) 0.0057(18) -0.0016(19)
C5 0.024(3) 0.026(3) 0.012(2) 0.003(2) 0.0013(18) -0.0012(19)
C6 0.024(3) 0.015(2) 0.021(2) 0.0020(19) 0.0035(19) 0.0045(19)
C7 0.022(3) 0.020(2) 0.019(2) 0.001(2) 0.0006(19) 0.003(2)
C8 0.017(2) 0.019(2) 0.016(2) 0.0032(19) 0.0024(18) 0.0001(19)
C9 0.026(3) 0.020(3) 0.019(2) 0.004(2) -0.002(2) 0.003(2)
C10 0.024(3) 0.019(2) 0.016(2) 0.001(2) -0.0020(19) -0.0012(19)
C11 0.030(3) 0.020(2) 0.014(2) 0.002(2) 0.0021(19) -0.0030(19)
C12 0.032(3) 0.013(2) 0.022(2) 0.004(2) -0.001(2) 0.0020(19)
C13 0.026(3) 0.020(2) 0.016(2) 0.000(2) -0.0001(19) 0.002(2)
C14 0.026(3) 0.019(2) 0.018(2) -0.001(2) 0.001(2) 0.0001(19)
C15 0.024(3) 0.020(2) 0.012(2) 0.004(2) 0.0005(18) 0.0012(19)
C16 0.023(3) 0.019(2) 0.023(2) 0.001(2) 0.002(2) -0.002(2)
C17 0.016(2) 0.026(3) 0.020(2) 0.002(2) -0.0009(19) 0.005(2)
C18 0.025(3) 0.031(3) 0.014(2) 0.006(2) 0.0031(19) 0.003(2)
C19 0.019(2) 0.023(3) 0.019(2) 0.005(2) -0.0009(19) -0.001(2)
C20 0.021(3) 0.025(3) 0.017(2) 0.001(2) 0.0029(19) 0.001(2)
C21 0.027(3) 0.017(3) 0.033(3) -0.009(2) 0.005(2) -0.014(2)
C22 0.045(3) 0.034(3) 0.015(2) -0.011(3) -0.003(2) 0.010(2)
O1 0.041(2) 0.036(2) 0.0162(16) 0.0011(18) 0.0039(15) -0.0011(15)
O2 0.043(2) 0.030(2) 0.0216(17) -0.0027(16) -0.0006(16) -0.0059(15)
O3 0.064(3) 0.0154(18) 0.0175(16) 0.0019(17) -0.0005(16) 0.0017(14)
O4 0.043(2) 0.034(2) 0.0186(17) -0.0100(17) 0.0035(15) 0.0032(15)
O5 0.053(2) 0.036(2) 0.0152(17) -0.0095(18) 0.0047(16) -0.0047(15)

loop_
_atom_type_symbol
_atom_type_description
_atom_type_scat_dispersion_real
_atom_type_scat_dispersion_imag
_atom_type_scat_source
C C 0.0033 0.0016 'International Tables Vol C Tables 4.2.6.8 and 6.1.1.4'
H H 0.0000 0.0000 'International Tables Vol C Tables 4.2.6.8 and 6.1.1.4'
O O 0.0106 0.0060 'International Tables Vol C Tables 4.2.6.8 and 6.1.1.4'
Br Br -0.2901 2.4595 'International Tables Vol C Tables 4.2.6.8 and 6.1.1.4'

loop_
_geom_angle_atom_site_label_1
_geom_angle_atom_site_label_2
_geom_angle_atom_site_label_3
_geom_angle
C6 C1 O1 121.1(4)
C6 C1 C2 119.2(4)
O1 C1 C2 119.6(4)
O2 C2 C3 125.9(4)
O2 C2 C1 113.5(4)
C3 C2 C1 120.6(4)
C2 C3 C4 119.8(4)
C2 C3 H3 120.1
C4 C3 H3 120.1
C5 C4 C3 118.6(4)
C5 C4 C7 125.1(4)
C3 C4 C7 116.4(4)
C6 C5 C4 120.3(4)
C6 C5 H5 119.9
C4 C5 H5 119.9
C1 C6 C5 121.5(4)
C1 C6 Br1 118.7(3)
C5 C6 Br1 119.8(3)
C8 C7 C4 130.2(4)
C8 C7 H7 114.9
C4 C7 H7 114.9
C7 C8 C13 125.4(4)
C7 C8 C9 115.6(4)
C13 C8 C9 119.0(4)
O3 C9 C10 120.7(4)
O3 C9 C8 120.6(4)
C10 C9 C8 118.7(4)
C14 C10 C9 116.2(4)
C14 C10 C11 124.7(4)
C9 C10 C11 119.1(4)
C10 C11 C12 111.9(3)
C10 C11 H11A 109.2
C12 C11 H11A 109.2
C10 C11 H11B 109.2
C12 C11 H11B 109.2
H11A C11 H11B 107.9
C13 C12 C11 110.5(4)
C13 C12 H12A 109.5
C11 C12 H12A 109.5
C13 C12 H12B 109.5
C11 C12 H12B 109.5
H12A C12 H12B 108.1
C8 C13 C12 113.3(4)
C8 C13 H13A 108.9
C12 C13 H13A 108.9
C8 C13 H13B 108.9
C12 C13 H13B 108.9
H13A C13 H13B 107.7
C10 C14 C15 130.8(4)
C10 C14 H14 114.6
C15 C14 H14 114.6
C20 C15 C16 117.8(4)
C20 C15 C14 124.1(4)
C16 C15 C14 118.0(4)
C17 C16 C15 121.3(4)
C17 C16 H16 119.4
C15 C16 H16 119.4
O4 C17 C18 114.8(4)
O4 C17 C16 124.8(4)
C18 C17 C16 120.4(4)
O5 C18 C19 118.5(4)
O5 C18 C17 123.3(4)
C19 C18 C17 118.3(4)
C18 C19 C20 121.9(4)
C18 C19 Br2 119.3(3)
C20 C19 Br2 118.8(3)
C19 C20 C15 120.3(4)
C19 C20 H20 119.8
C15 C20 H20 119.8
O2 C21 H21A 109.5
O2 C21 H21B 109.5
H21A C21 H21B 109.5
O2 C21 H21C 109.5
H21A C21 H21C 109.5
H21B C21 H21C 109.5
O4 C22 H22A 109.5
O4 C22 H22B 109.5
H22A C22 H22B 109.5
O4 C22 H22C 109.5
H22A C22 H22C 109.5
H22B C22 H22C 109.5
C1 O1 H1 109.5
C2 O2 C21 120.3(4)
C17 O4 C22 118.1(4)
C18 O5 H5A 109.5

loop_
_geom_bond_atom_site_label_1
_geom_bond_atom_site_label_2
_geom_bond_distance
Br1 C6 1.896(4)
Br2 C19 1.899(5)
C1 C6 1.369(6)
C1 O1 1.369(5)
C1 C2 1.390(6)
C2 O2 1.365(5)
C2 C3 1.390(6)
C3 C4 1.417(6)
C3 H3 0.9500
C4 C5 1.391(6)
C4 C7 1.462(6)
C5 C6 1.385(6)
C5 H5 0.9500
C7 C8 1.344(6)
C7 H7 0.9500
C8 C13 1.505(6)
C8 C9 1.508(6)
C9 O3 1.219(5)
C9 C10 1.498(6)
C10 C14 1.343(6)
C10 C11 1.511(6)
C11 C12 1.527(6)
C11 H11A 0.9900
C11 H11B 0.9900
C12 C13 1.520(6)
C12 H12A 0.9900
C12 H12B 0.9900
C13 H13A 0.9900
C13 H13B 0.9900
C14 C15 1.465(6)
C14 H14 0.9500
C15 C20 1.393(6)
C15 C16 1.401(6)
C16 C17 1.392(6)
C16 H16 0.9500
C17 O4 1.370(5)
C17 C18 1.387(6)
C18 O5 1.353(5)
C18 C19 1.385(6)
C19 C20 1.385(6)
C20 H20 0.9500
C21 O2 1.388(5)
C21 H21A 0.9800
C21 H21B 0.9800
C21 H21C 0.9800
C22 O4 1.397(5)
C22 H22A 0.9800
C22 H22B 0.9800
C22 H22C 0.9800
O1 H1 0.8400
O5 H5A 0.8400

loop_
_geom_hbond_atom_site_label_D
_geom_hbond_atom_site_label_H
_geom_hbond_atom_site_label_A
_geom_hbond_site_symmetry_A
_geom_hbond_distance_DH
_geom_hbond_distance_HA
_geom_hbond_distance_DA
_geom_hbond_angle_DHA
_geom_hbond_publ_flag
O1 H1 O2 . 0.84 2.15 2.613(5) 114.9 y
O5 H5A O1 1_556 0.84 1.98 2.796(5) 163.3 y
O1 H1 O4 1_554 0.84 2.30 2.809(4) 119.5 y
O5 H5A O4 . 0.84 2.27 2.706(5) 112.8 y

loop_
_geom_torsion_atom_site_label_1
_geom_torsion_atom_site_label_2
_geom_torsion_atom_site_label_3
_geom_torsion_atom_site_label_4
_geom_torsion
C6 C1 C2 O2 179.2(4)
O1 C1 C2 O2 -2.1(6)
C6 C1 C2 C3 -0.8(7)
O1 C1 C2 C3 177.9(4)
O2 C2 C3 C4 -177.8(4)
C1 C2 C3 C4 2.1(7)
C2 C3 C4 C5 -2.4(6)
C2 C3 C4 C7 178.6(4)
C3 C4 C5 C6 1.4(7)
C7 C4 C5 C6 -179.8(4)
O1 C1 C6 C5 -178.9(4)
C2 C1 C6 C5 -0.3(7)
O1 C1 C6 Br1 1.4(6)
C2 C1 C6 Br1 -179.9(3)
C4 C5 C6 C1 -0.1(7)
C4 C5 C6 Br1 179.6(3)
C5 C4 C7 C8 23.3(8)
C3 C4 C7 C8 -157.9(5)
C4 C7 C8 C13 -2.0(8)
C4 C7 C8 C9 176.4(5)
C7 C8 C9 O3 -1.7(7)
C13 C8 C9 O3 176.8(4)
C7 C8 C9 C10 178.1(4)
C13 C8 C9 C10 -3.3(6)
O3 C9 C10 C14 0.2(7)
C8 C9 C10 C14 -179.7(4)
O3 C9 C10 C11 -179.6(4)
C8 C9 C10 C11 0.6(6)
C14 C10 C11 C12 -149.8(5)
C9 C10 C11 C12 29.9(6)
C10 C11 C12 C13 -57.8(5)
C7 C8 C13 C12 153.4(4)
C9 C8 C13 C12 -24.9(6)
C11 C12 C13 C8 55.5(5)
C9 C10 C14 C15 176.6(5)
C11 C10 C14 C15 -3.7(8)
C10 C14 C15 C20 -23.8(8)
C10 C14 C15 C16 160.6(5)
C20 C15 C16 C17 3.1(7)
C14 C15 C16 C17 179.0(4)
C15 C16 C17 O4 180.0(4)
C15 C16 C17 C18 -0.3(7)
O4 C17 C18 O5 -1.5(7)
C16 C17 C18 O5 178.8(4)
O4 C17 C18 C19 177.3(4)
C16 C17 C18 C19 -2.4(7)
O5 C18 C19 C20 -178.8(4)
C17 C18 C19 C20 2.3(7)
O5 C18 C19 Br2 2.4(6)
C17 C18 C19 Br2 -176.4(3)
C18 C19 C20 C15 0.6(7)
Br2 C19 C20 C15 179.3(3)
C16 C15 C20 C19 -3.2(6)
C14 C15 C20 C19 -178.8(4)
C3 C2 O2 C21 -7.8(7)
C1 C2 O2 C21 172.3(4)
C18 C17 O4 C22 -168.4(4)
C16 C17 O4 C22 11.4(7)

loop_
_cod_related_entry_id
_cod_related_entry_database
_cod_related_entry_code
1 ChemSpider 30655278
